data_4031286
loop_
_publ_author_name
'Lee, Mijoon'
'Rucil, Tomas'
'Hesek, Dusan'
'Oliver, Allen G.'
'Fisher, Jed F.'
'Mobashery, Shahriar'

_publ_section_title
;
 Regioselective Control of the SNAr Amination of
 5-Substituted-2,4-Dichloropyrimidines Using Tertiary Amine Nucleophiles.
;
_journal_issue 15
_journal_name_full 'The Journal of organic chemistry'
_journal_page_first 7757
_journal_page_last 7763
_journal_paper_doi 10.1021/acs.joc.5b01044
_journal_volume 80
_journal_year 2015
_chemical_formula_moiety 'C8 H11 Cl N4 O2'
_chemical_formula_sum 'C8 H11 Cl N4 O2'
_chemical_formula_weight 230.66
_chemical_name_common 4-Chloro-N,N-diethyl-5-nitro-2-pyrimidinamine
_space_group_crystal_system triclinic
_space_group_IT_number 2
_space_group_name_Hall '-P 1'
_space_group_name_H-M_alt 'P -1'
_symmetry_space_group_name_Hall '-P 1'
_symmetry_space_group_name_H-M 'P -1'
_atom_sites_solution_hydrogens geom
_atom_sites_solution_primary direct
_atom_sites_solution_secondary difmap
_audit_creation_method SHELXL-2014/7
_cell_angle_alpha 95.855(3)
_cell_angle_beta 103.035(3)
_cell_angle_gamma 116.158(2)
_cell_formula_units_Z 4
_cell_length_a 9.2909(5)
_cell_length_b 10.2262(6)
_cell_length_c 12.7855(11)
_cell_measurement_reflns_used 7481
_cell_measurement_temperature 103(2)
_cell_measurement_theta_max 68.26
_cell_measurement_theta_min 3.65
_cell_volume 1033.68(13)
_computing_cell_refinement 'Bruker SAINT v7.66A'
_computing_data_collection 'Bruker APEX-II v2011-4.1'
_computing_data_reduction 'Bruker SAINT v7.66A'
_computing_structure_refinement 'SHELXL-2014/7 (Sheldrick, 2014)'
_computing_structure_solution 'SHELXS-97 (Sheldrick, 2008)'
_diffrn_ambient_temperature 103(2)
_diffrn_detector_area_resol_mean 8.33
_diffrn_measured_fraction_theta_full 0.934
_diffrn_measured_fraction_theta_max 0.914
_diffrn_measurement_device_type 'Bruker APEX-I'
_diffrn_measurement_method 'combination of \w and \f-scans '
_diffrn_radiation_monochromator graphite
_diffrn_radiation_source 'fine-focus sealed tube'
_diffrn_radiation_type CuK\a
_diffrn_radiation_wavelength 1.54178
_diffrn_reflns_av_R_equivalents 0.0160
_diffrn_reflns_av_unetI/netI 0.0214
_diffrn_reflns_laue_measured_fraction_full 0.934
_diffrn_reflns_laue_measured_fraction_max 0.914
_diffrn_reflns_limit_h_max 11
_diffrn_reflns_limit_h_min -10
_diffrn_reflns_limit_k_max 8
_diffrn_reflns_limit_k_min -11
_diffrn_reflns_limit_l_max 15
_diffrn_reflns_limit_l_min -15
_diffrn_reflns_number 9048
_diffrn_reflns_point_group_measured_fraction_full 0.934
_diffrn_reflns_point_group_measured_fraction_max 0.914
_diffrn_reflns_theta_full 67.679
_diffrn_reflns_theta_max 69.505
_diffrn_reflns_theta_min 3.646
_exptl_absorpt_coefficient_mu 3.199
_exptl_absorpt_correction_T_max 0.7532
_exptl_absorpt_correction_T_min 0.6041
_exptl_absorpt_correction_type multi-scan
_exptl_absorpt_process_details 'SADABS 2008/1 (Sheldrick, 2008)'
_exptl_crystal_colour colorless
_exptl_crystal_density_diffrn 1.482
_exptl_crystal_description block
_exptl_crystal_F_000 480
_exptl_crystal_size_max 0.450
_exptl_crystal_size_mid 0.323
_exptl_crystal_size_min 0.150
_refine_diff_density_max 1.115
_refine_diff_density_min -0.795
_refine_diff_density_rms 0.094
_refine_ls_extinction_method none
_refine_ls_goodness_of_fit_ref 1.039
_refine_ls_hydrogen_treatment constr
_refine_ls_matrix_type full
_refine_ls_number_parameters 275
_refine_ls_number_reflns 3549
_refine_ls_number_restraints 0
_refine_ls_restrained_S_all 1.039
_refine_ls_R_factor_all 0.0480
_refine_ls_R_factor_gt 0.0476
_refine_ls_shift/su_max 0.001
_refine_ls_shift/su_mean 0.000
_refine_ls_structure_factor_coef Fsqd
_refine_ls_weighting_details 'w=1/[\s^2^(Fo^2^)+(0.0718P)^2^+1.2651P] where P=(Fo^2^+2Fc^2^)/3'
_refine_ls_weighting_scheme calc
_refine_ls_wR_factor_gt 0.1251
_refine_ls_wR_factor_ref 0.1256
_reflns_Friedel_coverage 0.000
_reflns_number_gt 3502
_reflns_number_total 3549
_reflns_threshold_expression 'I > 2\s(I)'
_cod_data_source_file jo5b01044_si_002.cif
_cod_data_source_block 3a
_cod_depositor_comments 'Adding full bibliography for 4031286--4031299.cif.'
_cod_original_cell_volume 1033.68(12)
_cod_database_code 4031286
_shelx_shelxl_version_number 2014/7
_shelx_space_group_comment
;
The symmetry employed for this shelxl refinement is uniquely defined
by the following loop, which should always be used as a source of
symmetry information in preference to the above space-group names.
They are only intended as comments.
;
_shelx_estimated_absorpt_t_min 0.327
_shelx_estimated_absorpt_t_max 0.645

loop_
_space_group_symop_operation_xyz
'x, y, z'
'-x, -y, -z'

loop_
_atom_site_label
_atom_site_type_symbol
_atom_site_fract_x
_atom_site_fract_y
_atom_site_fract_z
_atom_site_U_iso_or_equiv
_atom_site_adp_type
_atom_site_occupancy
_atom_site_site_symmetry_order
_atom_site_calc_flag
_atom_site_refinement_flags_posn
_atom_site_refinement_flags_adp
Cl1 Cl 0.24102(6) 0.28320(6) 0.43924(4) 0.02476(17) Uani 1 1 d . .
N1 N 0.5095(2) 0.6453(2) 0.74784(15) 0.0203(4) Uani 1 1 d . .
N2 N 0.4158(2) 0.7813(2) 0.64412(14) 0.0172(4) Uani 1 1 d . .
N3 N 0.3381(2) 0.5420(2) 0.55684(15) 0.0188(4) Uani 1 1 d . .
N5 N 0.4514(2) 0.2661(2) 0.66823(17) 0.0255(4) Uani 1 1 d . .
O1 O 0.4179(2) 0.1736(2) 0.58627(16) 0.0349(4) Uani 1 1 d . .
O2 O 0.4993(3) 0.2543(2) 0.76364(16) 0.0404(5) Uani 1 1 d . .
C2 C 0.4221(3) 0.6549(2) 0.64993(18) 0.0174(4) Uani 1 1 d . .
C4 C 0.3479(3) 0.4193(2) 0.56045(18) 0.0193(5) Uani 1 1 d . .
C5 C 0.4360(3) 0.3988(3) 0.65625(19) 0.0206(5) Uani 1 1 d . .
C6 C 0.5123(3) 0.5180(3) 0.74882(19) 0.0213(5) Uani 1 1 d . .
H6 H 0.5692 0.5065 0.8160 0.026 Uiso 1 1 calc R U
C7 C 0.5079(3) 0.9120(2) 0.73832(18) 0.0197(5) Uani 1 1 d . .
H7A H 0.5155 0.8774 0.8079 0.024 Uiso 1 1 calc R U
H7B H 0.4451 0.9691 0.7375 0.024 Uiso 1 1 calc R U
C8 C 0.6835(3) 1.0134(3) 0.7344(2) 0.0259(5) Uani 1 1 d . .
H8A H 0.7493 0.9600 0.7424 0.039 Uiso 1 1 calc R U
H8B H 0.7382 1.1030 0.7947 0.039 Uiso 1 1 calc R U
H8C H 0.6766 1.0428 0.6636 0.039 Uiso 1 1 calc R U
C9 C 0.3229(3) 0.8000(3) 0.54254(18) 0.0203(5) Uani 1 1 d . .
H9A H 0.3272 0.7413 0.4778 0.024 Uiso 1 1 calc R U
H9B H 0.3775 0.9067 0.5394 0.024 Uiso 1 1 calc R U
C10 C 0.1409(3) 0.7488(3) 0.5369(2) 0.0281(5) Uani 1 1 d . .
H10A H 0.0852 0.6421 0.5367 0.042 Uiso 1 1 calc R U
H10B H 0.0834 0.7651 0.4693 0.042 Uiso 1 1 calc R U
H10C H 0.1363 0.8062 0.6012 0.042 Uiso 1 1 calc R U
Cl1A Cl 0.06901(6) 0.06940(6) 0.66834(4) 0.02402(17) Uani 1 1 d . .
N1A N 0.2171(2) 0.3832(2) 0.98979(15) 0.0214(4) Uani 1 1 d . .
N2A N 0.1558(2) 0.5322(2) 0.88211(15) 0.0181(4) Uani 1 1 d . .
N3A N 0.1216(2) 0.3101(2) 0.79052(15) 0.0183(4) Uani 1 1 d . .
N5A N 0.1334(3) -0.0039(2) 0.90762(18) 0.0341(5) Uani 1 1 d . .
O1A O 0.0641(6) -0.1080(3) 0.8275(2) 0.0987(14) Uani 1 1 d . .
O2A O 0.1747(3) -0.0203(2) 1.00104(15) 0.0381(5) Uani 1 1 d . .
C2A C 0.1649(3) 0.4069(2) 0.88821(18) 0.0174(4) Uani 1 1 d . .
C4A C 0.1163(3) 0.1815(2) 0.79491(18) 0.0185(5) Uani 1 1 d . .
C5A C 0.1509(3) 0.1403(3) 0.89518(19) 0.0223(5) Uani 1 1 d . .
C6A C 0.2064(3) 0.2508(3) 0.99048(19) 0.0223(5) Uani 1 1 d . .
H6A H 0.2381 0.2290 1.0598 0.027 Uiso 1 1 calc R U
C7A C 0.2055(3) 0.6481(2) 0.98105(18) 0.0201(5) Uani 1 1 d . .
H7C H 0.2036 0.6034 1.0462 0.024 Uiso 1 1 calc R U
H7D H 0.1234 0.6863 0.9725 0.024 Uiso 1 1 calc R U
C8A C 0.3797(3) 0.7767(3) 0.9999(2) 0.0322(6) Uani 1 1 d . .
H8D H 0.4615 0.7394 1.0097 0.048 Uiso 1 1 calc R U
H8E H 0.4092 0.8518 1.0662 0.048 Uiso 1 1 calc R U
H8F H 0.3813 0.8223 0.9361 0.048 Uiso 1 1 calc R U
C9A C 0.0902(3) 0.5591(3) 0.77476(18) 0.0213(5) Uani 1 1 d . .
H9C H 0.1229 0.5151 0.7178 0.026 Uiso 1 1 calc R U
H9D H 0.1408 0.6682 0.7797 0.026 Uiso 1 1 calc R U
C10A C -0.0997(3) 0.4910(3) 0.7410(2) 0.0288(5) Uani 1 1 d . .
H10D H -0.1501 0.3826 0.7346 0.043 Uiso 1 1 calc R U
H10E H -0.1396 0.5107 0.6696 0.043 Uiso 1 1 calc R U
H10F H -0.1323 0.5355 0.7967 0.043 Uiso 1 1 calc R U

loop_
_atom_site_aniso_label
_atom_site_aniso_U_11
_atom_site_aniso_U_22
_atom_site_aniso_U_33
_atom_site_aniso_U_23
_atom_site_aniso_U_13
_atom_site_aniso_U_12
Cl1 0.0194(3) 0.0187(3) 0.0275(3) -0.0054(2) 0.0033(2) 0.0058(2)
N1 0.0190(9) 0.0191(10) 0.0218(9) 0.0034(7) 0.0044(7) 0.0095(8)
N2 0.0168(9) 0.0142(9) 0.0203(9) 0.0031(7) 0.0056(7) 0.0074(7)
N3 0.0161(9) 0.0151(10) 0.0229(9) 0.0017(7) 0.0054(7) 0.0063(7)
N5 0.0174(9) 0.0186(10) 0.0382(12) 0.0057(8) 0.0070(8) 0.0074(8)
O1 0.0423(11) 0.0255(10) 0.0464(11) 0.0080(8) 0.0228(9) 0.0201(8)
O2 0.0436(11) 0.0250(10) 0.0433(11) 0.0081(8) -0.0060(9) 0.0175(9)
C2 0.0135(10) 0.0162(11) 0.0223(10) 0.0032(8) 0.0076(8) 0.0061(8)
C4 0.0132(10) 0.0150(11) 0.0268(11) 0.0000(8) 0.0087(8) 0.0040(8)
C5 0.0153(10) 0.0167(11) 0.0308(12) 0.0064(9) 0.0078(9) 0.0080(8)
C6 0.0182(10) 0.0204(12) 0.0255(11) 0.0074(9) 0.0054(9) 0.0095(9)
C7 0.0217(11) 0.0150(11) 0.0216(11) 0.0009(8) 0.0071(9) 0.0085(9)
C8 0.0217(11) 0.0212(12) 0.0267(12) 0.0011(9) 0.0061(9) 0.0049(9)
C9 0.0217(11) 0.0167(11) 0.0228(11) 0.0055(8) 0.0057(9) 0.0097(9)
C10 0.0238(12) 0.0323(14) 0.0302(12) 0.0080(10) 0.0048(10) 0.0168(10)
Cl1A 0.0236(3) 0.0179(3) 0.0248(3) -0.0029(2) 0.0060(2) 0.0073(2)
N1A 0.0225(9) 0.0168(10) 0.0226(9) 0.0027(7) 0.0032(7) 0.0095(8)
N2A 0.0196(9) 0.0154(9) 0.0187(9) 0.0034(7) 0.0050(7) 0.0084(7)
N3A 0.0148(8) 0.0154(10) 0.0217(9) 0.0016(7) 0.0050(7) 0.0055(7)
N5A 0.0466(13) 0.0190(11) 0.0326(12) 0.0017(9) 0.0015(10) 0.0182(10)
O1A 0.211(4) 0.0363(14) 0.0375(13) -0.0011(11) 0.0011(18) 0.069(2)
O2A 0.0528(12) 0.0255(10) 0.0356(10) 0.0097(8) 0.0038(9) 0.0224(9)
C2A 0.0126(9) 0.0154(11) 0.0215(10) 0.0032(8) 0.0050(8) 0.0046(8)
C4A 0.0118(9) 0.0149(11) 0.0242(11) -0.0008(8) 0.0037(8) 0.0043(8)
C5A 0.0211(11) 0.0166(11) 0.0277(12) 0.0036(9) 0.0040(9) 0.0098(9)
C6A 0.0219(11) 0.0185(12) 0.0249(11) 0.0049(9) 0.0028(9) 0.0104(9)
C7A 0.0245(11) 0.0174(11) 0.0206(10) 0.0042(8) 0.0084(9) 0.0111(9)
C8A 0.0299(13) 0.0250(13) 0.0279(12) -0.0034(10) 0.0090(10) 0.0034(11)
C9A 0.0261(12) 0.0186(11) 0.0207(11) 0.0070(8) 0.0066(9) 0.0115(9)
C10A 0.0258(12) 0.0343(14) 0.0267(12) 0.0095(10) 0.0043(10) 0.0160(11)

loop_
_atom_type_symbol
_atom_type_description
_atom_type_scat_dispersion_real
_atom_type_scat_dispersion_imag
_atom_type_scat_source
C C 0.0181 0.0091 'International Tables Vol C Tables 4.2.6.8 and 6.1.1.4'
H H 0.0000 0.0000 'International Tables Vol C Tables 4.2.6.8 and 6.1.1.4'
N N 0.0311 0.0180 'International Tables Vol C Tables 4.2.6.8 and 6.1.1.4'
O O 0.0492 0.0322 'International Tables Vol C Tables 4.2.6.8 and 6.1.1.4'
Cl Cl 0.3639 0.7018 'International Tables Vol C Tables 4.2.6.8 and 6.1.1.4'

loop_
_geom_angle_atom_site_label_1
_geom_angle_atom_site_label_2
_geom_angle_atom_site_label_3
_geom_angle
C6 N1 C2 115.98(19)
C2 N2 C9 121.92(18)
C2 N2 C7 121.33(18)
C9 N2 C7 116.71(18)
C4 N3 C2 117.6(2)
O1 N5 O2 123.8(2)
O1 N5 C5 119.5(2)
O2 N5 C5 116.7(2)
N2 C2 N3 117.0(2)
N2 C2 N1 118.52(19)
N3 C2 N1 124.4(2)
N3 C4 C5 122.4(2)
N3 C4 Cl1 114.78(17)
C5 C4 Cl1 122.77(18)
C6 C5 C4 116.0(2)
C6 C5 N5 117.8(2)
C4 C5 N5 126.2(2)
N1 C6 C5 123.5(2)
N1 C6 H6 118.2
C5 C6 H6 118.2
N2 C7 C8 111.42(17)
N2 C7 H7A 109.3
C8 C7 H7A 109.3
N2 C7 H7B 109.3
C8 C7 H7B 109.3
H7A C7 H7B 108.0
C7 C8 H8A 109.5
C7 C8 H8B 109.5
H8A C8 H8B 109.5
C7 C8 H8C 109.5
H8A C8 H8C 109.5
H8B C8 H8C 109.5
N2 C9 C10 111.60(18)
N2 C9 H9A 109.3
C10 C9 H9A 109.3
N2 C9 H9B 109.3
C10 C9 H9B 109.3
H9A C9 H9B 108.0
C9 C10 H10A 109.5
C9 C10 H10B 109.5
H10A C10 H10B 109.5
C9 C10 H10C 109.5
H10A C10 H10C 109.5
H10B C10 H10C 109.5
C6A N1A C2A 115.69(19)
C2A N2A C7A 122.12(18)
C2A N2A C9A 120.99(18)
C7A N2A C9A 116.87(18)
C4A N3A C2A 117.63(19)
O1A N5A O2A 121.9(2)
O1A N5A C5A 119.7(2)
O2A N5A C5A 118.0(2)
N2A C2A N1A 118.78(19)
N2A C2A N3A 116.86(19)
N1A C2A N3A 124.4(2)
N3A C4A C5A 122.2(2)
N3A C4A Cl1A 114.59(17)
C5A C4A Cl1A 123.22(18)
C6A C5A C4A 115.8(2)
C6A C5A N5A 118.2(2)
C4A C5A N5A 126.0(2)
N1A C6A C5A 123.8(2)
N1A C6A H6A 118.1
C5A C6A H6A 118.1
N2A C7A C8A 111.40(18)
N2A C7A H7C 109.3
C8A C7A H7C 109.3
N2A C7A H7D 109.3
C8A C7A H7D 109.3
H7C C7A H7D 108.0
C7A C8A H8D 109.5
C7A C8A H8E 109.5
H8D C8A H8E 109.5
C7A C8A H8F 109.5
H8D C8A H8F 109.5
H8E C8A H8F 109.5
N2A C9A C10A 111.33(18)
N2A C9A H9C 109.4
C10A C9A H9C 109.4
N2A C9A H9D 109.4
C10A C9A H9D 109.4
H9C C9A H9D 108.0
C9A C10A H10D 109.5
C9A C10A H10E 109.5
H10D C10A H10E 109.5
C9A C10A H10F 109.5
H10D C10A H10F 109.5
H10E C10A H10F 109.5

loop_
_geom_bond_atom_site_label_1
_geom_bond_atom_site_label_2
_geom_bond_distance
Cl1 C4 1.724(2)
N1 C6 1.314(3)
N1 C2 1.369(3)
N2 C2 1.328(3)
N2 C9 1.469(3)
N2 C7 1.472(3)
N3 C4 1.302(3)
N3 C2 1.366(3)
N5 O1 1.217(3)
N5 O2 1.238(3)
N5 C5 1.445(3)
C4 C5 1.402(3)
C5 C6 1.399(3)
C6 H6 0.9500
C7 C8 1.515(3)
C7 H7A 0.9900
C7 H7B 0.9900
C8 H8A 0.9800
C8 H8B 0.9800
C8 H8C 0.9800
C9 C10 1.515(3)
C9 H9A 0.9900
C9 H9B 0.9900
C10 H10A 0.9800
C10 H10B 0.9800
C10 H10C 0.9800
Cl1A C4A 1.727(2)
N1A C6A 1.314(3)
N1A C2A 1.365(3)
N2A C2A 1.330(3)
N2A C7A 1.472(3)
N2A C9A 1.476(3)
N3A C4A 1.302(3)
N3A C2A 1.368(3)
N5A O1A 1.214(3)
N5A O2A 1.222(3)
N5A C5A 1.440(3)
C4A C5A 1.403(3)
C5A C6A 1.396(3)
C6A H6A 0.9500
C7A C8A 1.514(3)
C7A H7C 0.9900
C7A H7D 0.9900
C8A H8D 0.9800
C8A H8E 0.9800
C8A H8F 0.9800
C9A C10A 1.515(3)
C9A H9C 0.9900
C9A H9D 0.9900
C10A H10D 0.9800
C10A H10E 0.9800
C10A H10F 0.9800

loop_
_geom_torsion_atom_site_label_1
_geom_torsion_atom_site_label_2
_geom_torsion_atom_site_label_3
_geom_torsion_atom_site_label_4
_geom_torsion
C9 N2 C2 N3 0.1(3)
C7 N2 C2 N3 -177.40(17)
C9 N2 C2 N1 -179.22(18)
C7 N2 C2 N1 3.3(3)
C4 N3 C2 N2 177.77(18)
C4 N3 C2 N1 -3.0(3)
C6 N1 C2 N2 -179.67(19)
C6 N1 C2 N3 1.1(3)
C2 N3 C4 C5 2.0(3)
C2 N3 C4 Cl1 -179.13(14)
N3 C4 C5 C6 0.5(3)
Cl1 C4 C5 C6 -178.24(16)
N3 C4 C5 N5 179.0(2)
Cl1 C4 C5 N5 0.3(3)
O1 N5 C5 C6 -165.0(2)
O2 N5 C5 C6 14.8(3)
O1 N5 C5 C4 16.5(3)
O2 N5 C5 C4 -163.6(2)
C2 N1 C6 C5 1.8(3)
C4 C5 C6 N1 -2.5(3)
N5 C5 C6 N1 178.83(19)
C2 N2 C7 C8 90.2(2)
C9 N2 C7 C8 -87.4(2)
C2 N2 C9 C10 88.6(2)
C7 N2 C9 C10 -93.8(2)
C7A N2A C2A N1A 2.0(3)
C9A N2A C2A N1A -176.15(18)
C7A N2A C2A N3A -177.48(18)
C9A N2A C2A N3A 4.3(3)
C6A N1A C2A N2A 173.1(2)
C6A N1A C2A N3A -7.4(3)
C4A N3A C2A N2A -174.46(18)
C4A N3A C2A N1A 6.1(3)
C2A N3A C4A C5A 0.9(3)
C2A N3A C4A Cl1A -177.51(14)
N3A C4A C5A C6A -5.7(3)
Cl1A C4A C5A C6A 172.63(16)
N3A C4A C5A N5A 174.0(2)
Cl1A C4A C5A N5A -7.7(3)
O1A N5A C5A C6A 169.9(3)
O2A N5A C5A C6A -3.0(4)
O1A N5A C5A C4A -9.7(5)
O2A N5A C5A C4A 177.4(2)
C2A N1A C6A C5A 2.0(3)
C4A C5A C6A N1A 4.1(3)
N5A C5A C6A N1A -175.5(2)
C2A N2A C7A C8A 100.4(2)
C9A N2A C7A C8A -81.3(2)
C2A N2A C9A C10A 86.2(3)
C7A N2A C9A C10A -92.0(2)
